data_2226878
loop_
_publ_author_name
'Chakka, Sai Kumar'
'Onajole, Oluseye K.'
'Govender, Thavendran'
'Maguire, Glenn E. M.'
'Su, Hong'
'Kruger, Hendrik G.'

_publ_section_title
;
 1,7-Dimethylpentacyclo[5.4.0.0^2,6^.0^3,10^.0^5,9^]undecane-8,11-dione
;
_journal_coeditor_code HB5509
_journal_issue 8
_journal_name_full 'Acta Crystallographica Section E'
_journal_page_first o1901
_journal_page_last o1902
_journal_paper_doi 10.1107/S1600536810025055
_journal_volume 66
_journal_year 2010
_chemical_formula_iupac 'C13 H14 O2'
_chemical_formula_moiety 'C13 H14 O2'
_chemical_formula_sum 'C13 H14 O2'
_chemical_formula_weight 202.24
_chemical_melting_point 382
_chemical_name_systematic
;
1,7-Dimethylpentacyclo[5.4.0.0^2,6^.0^3,10^.0^5,9^]undecane-8,11-dione
;
_space_group_IT_number 19
_symmetry_cell_setting orthorhombic
_symmetry_space_group_name_Hall 'P 2ac 2ab'
_symmetry_space_group_name_H-M 'P 21 21 21'
_atom_sites_solution_hydrogens geom
_atom_sites_solution_primary direct
_atom_sites_solution_secondary difmap
_audit_creation_method SHELXL-97
_cell_angle_alpha 90.00
_cell_angle_beta 90.00
_cell_angle_gamma 90.00
_cell_formula_units_Z 4
_cell_length_a 7.7914(2)
_cell_length_b 8.2149(3)
_cell_length_c 15.4830(5)
_cell_measurement_reflns_used 4922
_cell_measurement_temperature 173(2)
_cell_measurement_theta_max 68.41
_cell_measurement_theta_min 5.72
_cell_volume 991.00(5)
_computing_cell_refinement 'SAINT (Bruker, 2006)'
_computing_data_collection 'APEX2 (Bruker, 2006)'
_computing_data_reduction 'SAINT (Bruker, 2006)'
_computing_molecular_graphics 'ORTEP-3 (Farrugia, 1997)'
_computing_publication_material 'SHELXL97 (Sheldrick, 2008)'
_computing_structure_refinement 'SHELXS97 (Sheldrick, 2008)'
_computing_structure_solution 'SHELXL97 (Sheldrick, 2008)'
_diffrn_ambient_temperature 173(2)
_diffrn_measured_fraction_theta_full 0.980
_diffrn_measured_fraction_theta_max 0.980
_diffrn_measurement_device_type 'Bruker Kappa DUO APEXII'
_diffrn_measurement_method '0.5\% \f scans and \w scans'
_diffrn_radiation_monochromator graphite
_diffrn_radiation_source 'fine-focus sealed tube'
_diffrn_radiation_type CuK\a
_diffrn_radiation_wavelength 1.54184
_diffrn_reflns_av_R_equivalents 0.0200
_diffrn_reflns_av_sigmaI/netI 0.0179
_diffrn_reflns_limit_h_max 9
_diffrn_reflns_limit_h_min -9
_diffrn_reflns_limit_k_max 9
_diffrn_reflns_limit_k_min -9
_diffrn_reflns_limit_l_max 13
_diffrn_reflns_limit_l_min -18
_diffrn_reflns_number 4922
_diffrn_reflns_theta_full 68.41
_diffrn_reflns_theta_max 68.41
_diffrn_reflns_theta_min 5.72
_diffrn_standards_decay_% 0
_exptl_absorpt_coefficient_mu 0.721
_exptl_absorpt_correction_T_max 0.753
_exptl_absorpt_correction_T_min 0.702
_exptl_absorpt_correction_type multi-scan
_exptl_absorpt_process_details '(SADABS; Sheldrick, 1997)'
_exptl_crystal_colour colourless
_exptl_crystal_density_diffrn 1.356
_exptl_crystal_density_method 'not measured'
_exptl_crystal_description prism
_exptl_crystal_F_000 432
_exptl_crystal_size_max 0.32
_exptl_crystal_size_mid 0.25
_exptl_crystal_size_min 0.21
_refine_diff_density_max 0.209
_refine_diff_density_min -0.177
_refine_ls_extinction_coef 0.0178(18)
_refine_ls_extinction_expression Fc^*^=kFc[1+0.001xFc^2^\l^3^/sin(2\q)]^-1/4^
_refine_ls_extinction_method 'SHELXL97 (Sheldrick, 2008)'
_refine_ls_goodness_of_fit_ref 1.058
_refine_ls_hydrogen_treatment constr
_refine_ls_matrix_type full
_refine_ls_number_constraints 0
_refine_ls_number_parameters 137
_refine_ls_number_reflns 1055
_refine_ls_number_restraints 0
_refine_ls_restrained_S_all 1.058
_refine_ls_R_factor_all 0.0334
_refine_ls_R_factor_gt 0.0331
_refine_ls_shift/su_max 0.000
_refine_ls_shift/su_mean 0.000
_refine_ls_structure_factor_coef Fsqd
_refine_ls_weighting_details 'calc w=1/[\s^2^(Fo^2^)+(0.0627P)^2^+0.1901P] where P=(Fo^2^+2Fc^2^)/3'
_refine_ls_weighting_scheme calc
_refine_ls_wR_factor_gt 0.0891
_refine_ls_wR_factor_ref 0.0895
_reflns_number_gt 1044
_reflns_number_total 1055
_reflns_threshold_expression I>2\s(I)
_cod_data_source_file hb5509.cif
_cod_data_source_block I
_cod_database_code 2226878
_cod_database_fobs_code 2226878

loop_
_symmetry_equiv_pos_as_xyz
'x, y, z'
'-x+1/2, -y, z+1/2'
'x+1/2, -y+1/2, -z'
'-x, y+1/2, -z+1/2'

loop_
_atom_site_type_symbol
_atom_site_label
_atom_site_fract_x
_atom_site_fract_y
_atom_site_fract_z
_atom_site_U_iso_or_equiv
_atom_site_adp_type
_atom_site_calc_flag
_atom_site_refinement_flags
_atom_site_occupancy
_atom_site_disorder_assembly
_atom_site_disorder_group
O O1 0.7584(2) 0.32372(19) 0.54950(9) 0.0395(4) Uani d . 1 . .
C C1 0.4669(2) 0.6969(2) 0.36778(12) 0.0255(4) Uani d . 1 . .
H H1A 0.4395 0.7912 0.4051 0.031 Uiso calc R 1 . .
H H1B 0.3858 0.6915 0.3187 0.031 Uiso calc R 1 . .
O O2 1.05692(19) 0.5921(2) 0.41443(11) 0.0381(4) Uani d . 1 . .
C C2 0.4768(2) 0.5374(2) 0.41804(11) 0.0233(4) Uani d . 1 . .
H H2 0.3674 0.5019 0.4461 0.028 Uiso calc R 1 . .
C C3 0.6306(2) 0.5612(2) 0.47985(11) 0.0232(4) Uani d . 1 . .
H H3 0.5988 0.6088 0.5371 0.028 Uiso calc R 1 . .
C C4 0.7082(2) 0.3924(2) 0.48546(12) 0.0251(4) Uani d . 1 . .
C C5 0.7092(2) 0.3279(2) 0.39345(12) 0.0229(4) Uani d . 1 . .
C C6 0.5531(2) 0.4167(2) 0.35149(12) 0.0231(4) Uani d . 1 . .
H H6 0.4697 0.3474 0.3190 0.028 Uiso calc R 1 . .
C C7 0.6546(2) 0.6948(2) 0.33893(11) 0.0224(4) Uani d . 1 . .
H H7 0.6912 0.7889 0.3023 0.027 Uiso calc R 1 . .
C C8 0.7553(2) 0.6726(2) 0.42436(12) 0.0229(4) Uani d . 1 . .
H H8 0.7872 0.7772 0.4532 0.027 Uiso calc R 1 . .
C C9 0.9079(2) 0.5714(2) 0.39604(12) 0.0248(4) Uani d . 1 . .
C C10 0.8361(2) 0.4397(2) 0.33708(11) 0.0231(4) Uani d . 1 . .
C C11 0.6756(2) 0.5243(2) 0.29697(11) 0.0230(4) Uani d . 1 . .
H H11 0.6630 0.5181 0.2328 0.028 Uiso calc R 1 . .
C C12 0.7267(3) 0.1443(2) 0.38573(13) 0.0316(5) Uani d . 1 . .
H H12A 0.7260 0.1133 0.3246 0.047 Uiso calc R 1 . .
H H12B 0.6306 0.0915 0.4154 0.047 Uiso calc R 1 . .
H H12C 0.8350 0.1096 0.4122 0.047 Uiso calc R 1 . .
C C13 0.9672(3) 0.3567(3) 0.28080(13) 0.0334(5) Uani d . 1 . .
H H13A 0.9104 0.2740 0.2452 0.050 Uiso calc R 1 . .
H H13B 1.0541 0.3046 0.3172 0.050 Uiso calc R 1 . .
H H13C 1.0223 0.4374 0.2433 0.050 Uiso calc R 1 . .

loop_
_atom_site_aniso_label
_atom_site_aniso_U_11
_atom_site_aniso_U_22
_atom_site_aniso_U_33
_atom_site_aniso_U_12
_atom_site_aniso_U_13
_atom_site_aniso_U_23
O1 0.0546(10) 0.0372(8) 0.0267(7) 0.0111(8) -0.0061(7) 0.0058(6)
C1 0.0229(9) 0.0265(9) 0.0269(9) 0.0046(7) -0.0001(7) 0.0022(8)
O2 0.0216(7) 0.0364(8) 0.0564(10) -0.0003(6) -0.0065(7) -0.0079(7)
C2 0.0193(8) 0.0247(9) 0.0259(8) 0.0007(7) 0.0027(7) 0.0016(7)
C3 0.0255(8) 0.0245(9) 0.0195(8) 0.0020(8) 0.0024(7) -0.0010(7)
C4 0.0250(8) 0.0264(9) 0.0240(8) 0.0009(8) 0.0010(7) 0.0017(7)
C5 0.0237(9) 0.0195(9) 0.0256(9) -0.0004(7) 0.0012(7) -0.0011(7)
C6 0.0218(8) 0.0240(9) 0.0235(8) -0.0016(8) -0.0017(7) -0.0019(7)
C7 0.0231(9) 0.0208(8) 0.0232(8) -0.0001(8) -0.0001(7) 0.0032(7)
C8 0.0227(8) 0.0201(8) 0.0257(9) -0.0009(8) -0.0029(8) -0.0014(7)
C9 0.0224(9) 0.0241(9) 0.0280(9) -0.0012(8) 0.0004(7) 0.0030(7)
C10 0.0215(9) 0.0240(9) 0.0237(8) 0.0016(8) 0.0023(7) -0.0003(7)
C11 0.0236(9) 0.0255(9) 0.0200(8) 0.0001(8) -0.0001(7) -0.0013(7)
C12 0.0421(11) 0.0204(9) 0.0324(9) 0.0009(9) 0.0015(9) -0.0011(7)
C13 0.0315(11) 0.0344(11) 0.0344(9) 0.0057(9) 0.0092(9) -0.0020(9)

loop_
_atom_type_symbol
_atom_type_description
_atom_type_scat_dispersion_real
_atom_type_scat_dispersion_imag
_atom_type_scat_source
C C 0.0181 0.0000 'International Tables Vol C Tables 4.2.6.8 and 6.1.1.4'
H H 0.0000 0.0000 'International Tables Vol C Tables 4.2.6.8 and 6.1.1.4'
O O 0.0492 0.0000 'International Tables Vol C Tables 4.2.6.8 and 6.1.1.4'

loop_
_geom_angle_atom_site_label_1
_geom_angle_atom_site_label_2
_geom_angle_atom_site_label_3
_geom_angle_site_symmetry_1
_geom_angle_site_symmetry_3
_geom_angle
_geom_angle_publ_flag
C2 C1 C7 . . 95.26(14) ?
C2 C1 H1A . . 112.7 ?
C7 C1 H1A . . 112.7 ?
C2 C1 H1B . . 112.7 ?
C7 C1 H1B . . 112.7 ?
H1A C1 H1B . . 110.2 ?
C1 C2 C3 . . 104.26(15) ?
C1 C2 C6 . . 103.29(14) ?
C3 C2 C6 . . 101.25(14) ?
C1 C2 H2 . . 115.4 ?
C3 C2 H2 . . 115.4 ?
C6 C2 H2 . . 115.4 ?
C4 C3 C2 . . 103.24(14) ?
C4 C3 C8 . . 108.33(14) ?
C2 C3 C8 . . 102.26(13) ?
C4 C3 H3 . . 114.0 ?
C2 C3 H3 . . 114.0 ?
C8 C3 H3 . . 114.0 ?
O1 C4 C3 . . 127.20(18) ?
O1 C4 C5 . . 127.29(18) ?
C3 C4 C5 . . 105.51(15) ?
C12 C5 C4 . . 114.86(16) ?
C12 C5 C6 . . 120.11(16) ?
C4 C5 C6 . . 102.91(15) ?
C12 C5 C10 . . 117.97(16) ?
C4 C5 C10 . . 108.24(14) ?
C6 C5 C10 . . 89.23(13) ?
C2 C6 C11 . . 103.48(14) ?
C2 C6 C5 . . 108.76(14) ?
C11 C6 C5 . . 90.77(13) ?
C2 C6 H6 . . 116.8 ?
C11 C6 H6 . . 116.8 ?
C5 C6 H6 . . 116.8 ?
C1 C7 C8 . . 103.67(14) ?
C1 C7 C11 . . 103.47(15) ?
C8 C7 C11 . . 101.38(14) ?
C1 C7 H7 . . 115.5 ?
C8 C7 H7 . . 115.5 ?
C11 C7 H7 . . 115.5 ?
C9 C8 C7 . . 102.44(14) ?
C9 C8 C3 . . 108.72(15) ?
C7 C8 C3 . . 102.71(14) ?
C9 C8 H8 . . 113.9 ?
C7 C8 H8 . . 113.9 ?
C3 C8 H8 . . 113.9 ?
O2 C9 C8 . . 127.53(19) ?
O2 C9 C10 . . 126.49(19) ?
C8 C9 C10 . . 105.96(15) ?
C13 C10 C9 . . 114.82(16) ?
C13 C10 C11 . . 121.02(15) ?
C9 C10 C11 . . 102.51(14) ?
C13 C10 C5 . . 118.23(16) ?
C9 C10 C5 . . 107.86(14) ?
C11 C10 C5 . . 88.69(13) ?
C6 C11 C7 . . 102.81(13) ?
C6 C11 C10 . . 91.31(13) ?
C7 C11 C10 . . 108.66(14) ?
C6 C11 H11 . . 116.8 ?
C7 C11 H11 . . 116.8 ?
C10 C11 H11 . . 116.8 ?
C5 C12 H12A . . 109.5 ?
C5 C12 H12B . . 109.5 ?
H12A C12 H12B . . 109.5 ?
C5 C12 H12C . . 109.5 ?
H12A C12 H12C . . 109.5 ?
H12B C12 H12C . . 109.5 ?
C10 C13 H13A . . 109.5 ?
C10 C13 H13B . . 109.5 ?
H13A C13 H13B . . 109.5 ?
C10 C13 H13C . . 109.5 ?
H13A C13 H13C . . 109.5 ?
H13B C13 H13C . . 109.5 ?

loop_
_geom_bond_atom_site_label_1
_geom_bond_atom_site_label_2
_geom_bond_site_symmetry_2
_geom_bond_distance
_geom_bond_publ_flag
O1 C4 . 1.206(2) ?
C1 C2 . 1.525(3) y
C1 C7 . 1.529(2) y
C1 H1A . 0.9900 ?
C1 H1B . 0.9900 ?
O2 C9 . 1.207(3) ?
C2 C3 . 1.546(2) y
C2 C6 . 1.549(2) y
C2 H2 . 1.0000 ?
C3 C4 . 1.515(3) y
C3 C8 . 1.587(2) y
C3 H3 . 1.0000 ?
C4 C5 . 1.520(2) y
C5 C12 . 1.519(2) y
C5 C6 . 1.560(2) y
C5 C10 . 1.607(2) y
C6 C11 . 1.551(3) y
C6 H6 . 1.0000 ?
C7 C8 . 1.549(2) y
C7 C11 . 1.553(3) y
C7 H7 . 1.0000 ?
C8 C9 . 1.515(3) y
C8 H8 . 1.0000 ?
C9 C10 . 1.523(3) y
C10 C13 . 1.505(3) y
C10 C11 . 1.560(2) y
C11 H11 . 1.0000 ?
C12 H12A . 0.9800 ?
C12 H12B . 0.9800 ?
C12 H12C . 0.9800 ?
C13 H13A . 0.9800 ?
C13 H13B . 0.9800 ?
C13 H13C . 0.9800 ?

loop_
_geom_hbond_atom_site_label_D
_geom_hbond_atom_site_label_H
_geom_hbond_atom_site_label_A
_geom_hbond_site_symmetry_A
_geom_hbond_distance_DH
_geom_hbond_distance_HA
_geom_hbond_distance_DA
_geom_hbond_angle_DHA
_geom_hbond_publ_flag
C2 H2 O2 1_455 1.00 2.58 3.303(2) 129 y
C3 H3 O2 3_466 1.00 2.59 3.335(2) 131 y

loop_
_geom_torsion_atom_site_label_1
_geom_torsion_atom_site_label_2
_geom_torsion_atom_site_label_3
_geom_torsion_atom_site_label_4
_geom_torsion_site_symmetry_1
_geom_torsion_site_symmetry_2
_geom_torsion_site_symmetry_3
_geom_torsion_site_symmetry_4
_geom_torsion
_geom_torsion_publ_flag
C7 C1 C2 C3 . . . . 52.94(15) ?
C7 C1 C2 C6 . . . . -52.54(16) ?
C1 C2 C3 C4 . . . . -145.63(14) ?
C6 C2 C3 C4 . . . . -38.63(17) ?
C1 C2 C3 C8 . . . . -33.19(16) ?
C6 C2 C3 C8 . . . . 73.81(15) ?
C2 C3 C4 O1 . . . . -136.5(2) ?
C8 C3 C4 O1 . . . . 115.6(2) ?
C2 C3 C4 C5 . . . . 43.41(18) ?
C8 C3 C4 C5 . . . . -64.51(17) ?
O1 C4 C5 C12 . . . . 18.7(3) ?
C3 C4 C5 C12 . . . . -161.21(16) ?
O1 C4 C5 C6 . . . . 151.1(2) ?
C3 C4 C5 C6 . . . . -28.88(18) ?
O1 C4 C5 C10 . . . . -115.4(2) ?
C3 C4 C5 C10 . . . . 64.62(18) ?
C1 C2 C6 C11 . . . . 33.43(17) ?
C3 C2 C6 C11 . . . . -74.33(16) ?
C1 C2 C6 C5 . . . . 128.94(15) ?
C3 C2 C6 C5 . . . . 21.18(17) ?
C12 C5 C6 C2 . . . . 133.27(18) ?
C4 C5 C6 C2 . . . . 4.12(18) ?
C10 C5 C6 C2 . . . . -104.42(15) ?
C12 C5 C6 C11 . . . . -122.20(18) ?
C4 C5 C6 C11 . . . . 108.64(14) ?
C10 C5 C6 C11 . . . . 0.10(12) ?
C2 C1 C7 C8 . . . . -52.87(16) ?
C2 C1 C7 C11 . . . . 52.62(15) ?
C1 C7 C8 C9 . . . . 146.37(15) ?
C11 C7 C8 C9 . . . . 39.30(17) ?
C1 C7 C8 C3 . . . . 33.62(18) ?
C11 C7 C8 C3 . . . . -73.44(16) ?
C4 C3 C8 C9 . . . . 0.2(2) ?
C2 C3 C8 C9 . . . . -108.38(15) ?
C4 C3 C8 C7 . . . . 108.24(16) ?
C2 C3 C8 C7 . . . . -0.35(17) ?
C7 C8 C9 O2 . . . . 134.3(2) ?
C3 C8 C9 O2 . . . . -117.5(2) ?
C7 C8 C9 C10 . . . . -44.16(18) ?
C3 C8 C9 C10 . . . . 64.06(18) ?
O2 C9 C10 C13 . . . . -15.9(3) ?
C8 C9 C10 C13 . . . . 162.55(16) ?
O2 C9 C10 C11 . . . . -149.1(2) ?
C8 C9 C10 C11 . . . . 29.38(17) ?
O2 C9 C10 C5 . . . . 118.2(2) ?
C8 C9 C10 C5 . . . . -63.30(18) ?
C12 C5 C10 C13 . . . . -0.9(3) ?
C4 C5 C10 C13 . . . . 131.62(18) ?
C6 C5 C10 C13 . . . . -125.04(17) ?
C12 C5 C10 C9 . . . . -133.26(18) ?
C4 C5 C10 C9 . . . . -0.7(2) ?
C6 C5 C10 C9 . . . . 102.62(16) ?
C12 C5 C10 C11 . . . . 124.02(18) ?
C4 C5 C10 C11 . . . . -103.44(15) ?
C6 C5 C10 C11 . . . . -0.10(12) ?
C2 C6 C11 C7 . . . . -0.07(17) ?
C5 C6 C11 C7 . . . . -109.58(14) ?
C2 C6 C11 C10 . . . . 109.40(14) ?
C5 C6 C11 C10 . . . . -0.10(12) ?
C1 C7 C11 C6 . . . . -33.26(17) ?
C8 C7 C11 C6 . . . . 73.97(16) ?
C1 C7 C11 C10 . . . . -129.09(15) ?
C8 C7 C11 C10 . . . . -21.86(17) ?
C13 C10 C11 C6 . . . . 122.67(18) ?
C9 C10 C11 C6 . . . . -107.91(14) ?
C5 C10 C11 C6 . . . . 0.10(12) ?
C13 C10 C11 C7 . . . . -133.34(17) ?
C9 C10 C11 C7 . . . . -3.91(17) ?
C5 C10 C11 C7 . . . . 104.10(14) ?

loop_
_cod_related_entry_id
_cod_related_entry_database
_cod_related_entry_code
1 ChemSpider 24745435
